data_9000469
loop_
_publ_author_name
'Smyth, J. R.'

_publ_section_title
;
 High temperature crystal chemistry of fayalite
 T = 20 deg C
 olivine
;
_journal_name_full 'American Mineralogist'
_journal_page_first 1092
_journal_page_last 1097
_journal_volume 60
_journal_year 1975
_chemical_formula_sum 'Fe2 O4 Si'
_chemical_name_mineral Fayalite
_space_group_IT_number 62
_symmetry_space_group_name_Hall '-P 2c 2ab'
_symmetry_space_group_name_H-M 'P b n m'
_cell_angle_alpha 90
_cell_angle_beta 90
_cell_angle_gamma 90
_cell_length_a 4.818
_cell_length_b 10.471
_cell_length_c 6.086
_cell_formula_units_Z 4
_cell_volume 307.034
_database_code_amcsd 0000480
_diffrn_ambient_temperature 293.15
_exptl_crystal_density_diffrn 4.408
_cod_original_formula_sum 'Fe2 Si O4'
_cod_database_code 9000469

loop_
_space_group_symop_operation_xyz
x,y,z
x,y,1/2-z
-x,-y,1/2+z
1/2+x,1/2-y,1/2+z
1/2-x,1/2+y,1/2-z
1/2-x,1/2+y,z
1/2+x,1/2-y,-z
-x,-y,-z

loop_
_atom_site_aniso_label
_atom_site_aniso_U_11
_atom_site_aniso_U_22
_atom_site_aniso_U_33
_atom_site_aniso_U_12
_atom_site_aniso_U_13
_atom_site_aniso_U_23
Fe1 0.00412 0.01055 0.00657 0.00051 -0.00089 -0.00129
Fe2 0.00529 0.00722 0.00638 0.00000 0.00000 0.00000
Si 0.00223 0.00667 0.00638 0.00051 0.00000 0.00000
O1 0.00306 0.00778 0.00919 0.00358 0.00000 0.00000
O2 0.00071 0.01000 0.00544 -0.00153 0.00000 0.00000
O3 0.00412 0.00611 0.00844 -0.00077 -0.00074 0.00226

loop_
_atom_site_label
_atom_site_fract_x
_atom_site_fract_y
_atom_site_fract_z
Fe1 0.00000 0.00000 0.00000
Fe2 0.98530 0.28000 0.25000
Si 0.42920 0.09750 0.25000
O1 0.76870 0.09280 0.25000
O2 0.20760 0.45290 0.25000
O3 0.28840 0.16370 0.03830

loop_
_cod_related_entry_id
_cod_related_entry_database
_cod_related_entry_code
1 AMCSD 0000480
